data_4501017
loop_
_publ_author_name
'Kim, Kihwan'
'Park, Sunhong'
'Park, Ki-Min'
'Lee, Shim Sung'

_publ_section_title
;
 Thiacalix[4]arene-Based Three-Dimensional Coordination Polymers
 Incorporating Neutral Bridging Coligands
;
_journal_issue 9
_journal_name_full 'Crystal Growth &amp; Design'
_journal_page_first 4059
_journal_paper_doi 10.1021/cg2006315
_journal_volume 11
_journal_year 2011
_chemical_formula_moiety
;
C114 H148 Cd4 N6 O28 S8, 2(C3 H7 N O), 2(H2 O)
;
_chemical_formula_sum 'C120 H166 Cd4 N8 O32 S8'
_chemical_formula_weight 2938.69
_chemical_name_systematic
; 
 ? 
;
_space_group_IT_number 14
_symmetry_cell_setting monoclinic
_symmetry_space_group_name_Hall '-P 2yn'
_symmetry_space_group_name_H-M 'P 1 21/n 1'
_atom_sites_solution_hydrogens geom
_atom_sites_solution_primary direct
_atom_sites_solution_secondary difmap
_audit_creation_method SHELXTL
_cell_angle_alpha 90.00
_cell_angle_beta 103.852(5)
_cell_angle_gamma 90.00
_cell_formula_units_Z 2
_cell_length_a 20.3454(16)
_cell_length_b 14.9971(12)
_cell_length_c 22.4622(17)
_cell_measurement_reflns_used 4413
_cell_measurement_temperature 173(2)
_cell_measurement_theta_max 19.63
_cell_measurement_theta_min 2.31
_cell_volume 6654.4(9)
_computing_cell_refinement 'Bruker APEX2'
_computing_data_collection 'Bruker APEX2'
_computing_data_reduction 'Bruker APEX2'
_computing_molecular_graphics 'Bruker SHELXTL'
_computing_publication_material 'Bruker SHELXTL'
_computing_structure_refinement 'Bruker SHELXTL'
_computing_structure_solution 'Bruker SHELXTL'
_diffrn_ambient_temperature 173(2)
_diffrn_measured_fraction_theta_full 1.000
_diffrn_measured_fraction_theta_max 1.000
_diffrn_measurement_device_type 'Bruker APEX-II CCD'
_diffrn_measurement_method '\f and \w scans'
_diffrn_radiation_monochromator graphite
_diffrn_radiation_source 'fine-focus sealed tube'
_diffrn_radiation_type MoK\a
_diffrn_radiation_wavelength 0.71073
_diffrn_reflns_av_R_equivalents 0.1431
_diffrn_reflns_av_sigmaI/netI 0.1511
_diffrn_reflns_limit_h_max 25
_diffrn_reflns_limit_h_min -25
_diffrn_reflns_limit_k_max 18
_diffrn_reflns_limit_k_min -16
_diffrn_reflns_limit_l_max 27
_diffrn_reflns_limit_l_min -27
_diffrn_reflns_number 55704
_diffrn_reflns_theta_full 26.00
_diffrn_reflns_theta_max 26.00
_diffrn_reflns_theta_min 1.21
_exptl_absorpt_coefficient_mu 0.831
_exptl_absorpt_correction_T_max 0.9441
_exptl_absorpt_correction_T_min 0.9068
_exptl_absorpt_correction_type multi-scan
_exptl_absorpt_process_details SADABS
_exptl_crystal_colour colourless
_exptl_crystal_density_diffrn 1.467
_exptl_crystal_density_method 'not measured'
_exptl_crystal_description needle
_exptl_crystal_F_000 3036
_exptl_crystal_size_max 0.12
_exptl_crystal_size_mid 0.08
_exptl_crystal_size_min 0.07
_refine_diff_density_max 1.551
_refine_diff_density_min -1.284
_refine_diff_density_rms 0.127
_refine_ls_extinction_method none
_refine_ls_goodness_of_fit_ref 1.032
_refine_ls_hydrogen_treatment constr
_refine_ls_matrix_type full
_refine_ls_number_parameters 775
_refine_ls_number_reflns 13088
_refine_ls_number_restraints 48
_refine_ls_restrained_S_all 1.038
_refine_ls_R_factor_all 0.1917
_refine_ls_R_factor_gt 0.0758
_refine_ls_shift/su_max 0.000
_refine_ls_shift/su_mean 0.000
_refine_ls_structure_factor_coef Fsqd
_refine_ls_weighting_details 'calc w=1/[\s^2^(Fo^2^)+(0.0859P)^2^+22.6423P] where P=(Fo^2^+2Fc^2^)/3'
_refine_ls_weighting_scheme calc
_refine_ls_wR_factor_gt 0.1708
_refine_ls_wR_factor_ref 0.2340
_reflns_number_gt 5676
_reflns_number_total 13088
_reflns_threshold_expression >2sigma(I)
_cod_data_source_file cg2006315_si_001.cif
_cod_data_source_block complex4
_cod_depositor_comments
;
The following automatic conversions were performed:

'_symmetry_cell_setting' value 'Monoclinic' changed to 'monoclinic'
according to /home/saulius/struct/CIF-dictionaries/cif_core.dic
dictionary named 'cif_core.dic' version 2.4.1 from 2010-06-29.

Automatic conversion script
Id: cif_fix_values 1715 2011-07-08 13:25:40Z adriana 
;
_cod_original_sg_symbol_H-M P2(1)/n
_cod_database_code 4501017

loop_
_symmetry_equiv_pos_as_xyz
'x, y, z'
'-x+1/2, y+1/2, -z+1/2'
'-x, -y, -z'
'x-1/2, -y-1/2, z-1/2'

loop_
_atom_site_label
_atom_site_type_symbol
_atom_site_fract_x
_atom_site_fract_y
_atom_site_fract_z
_atom_site_U_iso_or_equiv
_atom_site_adp_type
_atom_site_occupancy
_atom_site_symmetry_multiplicity
_atom_site_calc_flag
_atom_site_refinement_flags
Cd1 Cd 0.90141(4) 0.22896(6) 0.79383(4) 0.0545(3) Uani 1 1 d .
Cd2 Cd 1.01017(4) 0.28437(5) 0.68638(4) 0.0491(2) Uani 1 1 d .
S1 S 0.93542(12) 0.36311(17) 0.50154(12) 0.0463(7) Uani 1 1 d .
S2 S 0.73909(13) 0.43452(16) 0.29207(11) 0.0405(6) Uani 1 1 d .
S3 S 0.54965(11) 0.50374(15) 0.43086(11) 0.0375(6) Uani 1 1 d .
S4 S 0.74793(14) 0.41861(18) 0.64348(11) 0.0505(7) Uani 1 1 d .
O1 O 0.8410(4) 0.3031(4) 0.5675(3) 0.057(2) Uani 1 1 d .
O2 O 0.8977(4) 0.2902(5) 0.6900(3) 0.062(2) Uani 1 1 d .
O3 O 0.8146(4) 0.2106(5) 0.7063(4) 0.077(2) Uani 1 1 d .
O4 O 0.8602(3) 0.4742(4) 0.3951(3) 0.0404(15) Uani 1 1 d .
O5 O 0.9135(4) 0.6360(5) 0.3728(4) 0.063(2) Uani 1 1 d .
O6 O 0.9690(4) 0.5745(5) 0.3124(4) 0.065(2) Uani 1 1 d .
O7 O 0.6463(3) 0.3807(4) 0.3694(3) 0.0400(15) Uani 1 1 d .
O8 O 0.5930(4) 0.3039(5) 0.2547(3) 0.058(2) Uani 1 1 d .
O9 O 0.5136(3) 0.2394(5) 0.2894(3) 0.0512(18) Uani 1 1 d .
O10 O 0.6757(3) 0.5410(4) 0.5409(3) 0.0379(15) Uani 1 1 d .
O11 O 0.6725(4) 0.6250(6) 0.6533(4) 0.076(2) Uani 1 1 d .
O12 O 0.5843(4) 0.6998(5) 0.6079(3) 0.066(2) Uani 1 1 d .
C1 C 0.8444(5) 0.3948(6) 0.5728(4) 0.041(2) Uani 1 1 d .
C2 C 0.8090(5) 0.4509(6) 0.6033(4) 0.044(2) Uani 1 1 d .
C3 C 0.8222(5) 0.5425(7) 0.6030(4) 0.045(2) Uani 1 1 d .
H3 H 0.7982 0.5804 0.6243 0.053 Uiso 1 1 calc R
C4 C 0.8671(5) 0.5815(6) 0.5743(5) 0.042(2) Uani 1 1 d .
C5 C 0.9011(4) 0.5237(6) 0.5434(5) 0.044(2) Uani 1 1 d .
H5 H 0.9327 0.5475 0.5227 0.053 Uiso 1 1 calc R
C6 C 0.8900(5) 0.4322(6) 0.5421(4) 0.041(2) Uani 1 1 d .
C7 C 0.8367(4) 0.3868(6) 0.3956(4) 0.037(2) Uani 1 1 d .
C8 C 0.8679(4) 0.3274(6) 0.4409(4) 0.038(2) Uani 1 1 d .
C9 C 0.8451(5) 0.2400(6) 0.4369(5) 0.042(2) Uani 1 1 d .
H9 H 0.8662 0.1990 0.4679 0.051 Uiso 1 1 calc R
C10 C 0.7927(5) 0.2101(6) 0.3896(5) 0.041(2) Uani 1 1 d .
C11 C 0.7607(5) 0.2722(6) 0.3464(4) 0.038(2) Uani 1 1 d .
H11 H 0.7237 0.2541 0.3143 0.045 Uiso 1 1 calc R
C12 C 0.7821(5) 0.3602(6) 0.3497(4) 0.037(2) Uani 1 1 d .
C13 C 0.6485(4) 0.4718(6) 0.3641(4) 0.034(2) Uani 1 1 d .
C14 C 0.6961(4) 0.5049(6) 0.3341(4) 0.033(2) Uani 1 1 d .
C15 C 0.7073(5) 0.5958(6) 0.3310(4) 0.041(2) Uani 1 1 d .
H15 H 0.7411 0.6163 0.3116 0.050 Uiso 1 1 calc R
C16 C 0.6706(5) 0.6574(6) 0.3556(4) 0.039(2) Uani 1 1 d .
C17 C 0.6242(5) 0.6245(6) 0.3861(4) 0.043(2) Uani 1 1 d .
H17 H 0.5985 0.6656 0.4034 0.051 Uiso 1 1 calc R
C18 C 0.6137(4) 0.5330(6) 0.3925(4) 0.035(2) Uani 1 1 d .
C19 C 0.6461(4) 0.4597(6) 0.5396(4) 0.037(2) Uani 1 1 d .
C20 C 0.5898(4) 0.4328(6) 0.4919(4) 0.035(2) Uani 1 1 d .
C21 C 0.5613(4) 0.3488(6) 0.4942(4) 0.036(2) Uani 1 1 d .
H21 H 0.5223 0.3326 0.4635 0.043 Uiso 1 1 calc R
C22 C 0.5885(5) 0.2877(6) 0.5402(5) 0.041(2) Uani 1 1 d .
C23 C 0.6454(5) 0.3134(7) 0.5844(5) 0.044(3) Uani 1 1 d .
H23 H 0.6649 0.2723 0.6159 0.053 Uiso 1 1 calc R
C24 C 0.6748(5) 0.3965(6) 0.5844(4) 0.040(2) Uani 1 1 d .
C25 C 0.8110(5) 0.2461(7) 0.6039(5) 0.049(3) Uani 1 1 d .
H25A H 0.8130 0.1840 0.5894 0.058 Uiso 1 1 calc R
H25B H 0.7627 0.2623 0.5977 0.058 Uiso 1 1 calc R
C26 C 0.8439(6) 0.2498(7) 0.6709(5) 0.050(3) Uani 1 1 d .
C27 C 0.9084(5) 0.4781(7) 0.3585(5) 0.057(3) Uani 1 1 d .
H27A H 0.8886 0.4501 0.3182 0.068 Uiso 1 1 calc R
H27B H 0.9489 0.4432 0.3787 0.068 Uiso 1 1 calc R
C28 C 0.9296(5) 0.5714(7) 0.3482(4) 0.041(2) Uani 1 1 d .
C29 C 0.5841(5) 0.3355(7) 0.3563(5) 0.051(3) Uani 1 1 d .
H29A H 0.5484 0.3784 0.3602 0.061 Uiso 1 1 calc R
H29B H 0.5861 0.2891 0.3881 0.061 Uiso 1 1 calc R
C30 C 0.5630(5) 0.2921(6) 0.2955(5) 0.041(2) Uani 1 1 d .
C31 C 0.6352(5) 0.6176(6) 0.5449(4) 0.049(3) Uani 1 1 d .
H31A H 0.5885 0.6053 0.5212 0.059 Uiso 1 1 calc R
H31B H 0.6526 0.6680 0.5246 0.059 Uiso 1 1 calc R
C32 C 0.6321(5) 0.6472(7) 0.6077(5) 0.042(2) Uani 1 1 d .
C33 C 0.8769(5) 0.6822(7) 0.5719(5) 0.052(3) Uani 1 1 d .
C34 C 0.8368(6) 0.7326(7) 0.6106(7) 0.089(4) Uani 1 1 d .
H34A H 0.8439 0.7969 0.6072 0.133 Uiso 1 1 calc R
H34B H 0.8523 0.7143 0.6536 0.133 Uiso 1 1 calc R
H34C H 0.7885 0.7190 0.5959 0.133 Uiso 1 1 calc R
C35 C 0.9505(6) 0.7073(7) 0.5969(6) 0.074(4) Uani 1 1 d .
H35A H 0.9555 0.7721 0.5947 0.111 Uiso 1 1 calc R
H35B H 0.9783 0.6781 0.5725 0.111 Uiso 1 1 calc R
H35C H 0.9652 0.6878 0.6397 0.111 Uiso 1 1 calc R
C36 C 0.8526(7) 0.7096(8) 0.5053(6) 0.088(4) Uani 1 1 d .
H36A H 0.8575 0.7743 0.5017 0.133 Uiso 1 1 calc R
H36B H 0.8049 0.6932 0.4903 0.133 Uiso 1 1 calc R
H36C H 0.8797 0.6791 0.4808 0.133 Uiso 1 1 calc R
C37 C 0.7715(6) 0.1120(7) 0.3850(6) 0.063(3) Uani 1 1 d .
C38 C 0.8246(8) 0.0584(11) 0.3587(8) 0.131(6) Uani 1 1 d U
H38A H 0.8262 0.0827 0.3185 0.196 Uiso 1 1 calc R
H38B H 0.8114 -0.0045 0.3542 0.196 Uiso 1 1 calc R
H38C H 0.8694 0.0636 0.3868 0.196 Uiso 1 1 calc R
C39 C 0.7063(6) 0.0960(7) 0.3380(7) 0.092(5) Uani 1 1 d .
H39A H 0.7102 0.1197 0.2983 0.138 Uiso 1 1 calc R
H39B H 0.6692 0.1261 0.3507 0.138 Uiso 1 1 calc R
H39C H 0.6972 0.0318 0.3343 0.138 Uiso 1 1 calc R
C40 C 0.7714(9) 0.0741(12) 0.4434(8) 0.139(6) Uani 1 1 d U
H40A H 0.8151 0.0855 0.4721 0.208 Uiso 1 1 calc R
H40B H 0.7639 0.0097 0.4390 0.208 Uiso 1 1 calc R
H40C H 0.7352 0.1013 0.4592 0.208 Uiso 1 1 calc R
C41 C 0.6802(6) 0.7588(7) 0.3472(5) 0.054(3) Uani 1 1 d .
C42 C 0.6735(7) 0.8101(7) 0.4041(6) 0.089(5) Uani 1 1 d .
H42A H 0.7087 0.7902 0.4395 0.133 Uiso 1 1 calc R
H42B H 0.6288 0.7988 0.4117 0.133 Uiso 1 1 calc R
H42C H 0.6788 0.8740 0.3976 0.133 Uiso 1 1 calc R
C43 C 0.7507(7) 0.7786(7) 0.3391(6) 0.078(4) Uani 1 1 d .
H43A H 0.7844 0.7582 0.3753 0.118 Uiso 1 1 calc R
H43B H 0.7557 0.8429 0.3339 0.118 Uiso 1 1 calc R
H43C H 0.7575 0.7473 0.3027 0.118 Uiso 1 1 calc R
C44 C 0.6278(7) 0.7898(8) 0.2933(7) 0.101(5) Uani 1 1 d .
H44A H 0.5828 0.7768 0.2996 0.151 Uiso 1 1 calc R
H44B H 0.6336 0.7588 0.2564 0.151 Uiso 1 1 calc R
H44C H 0.6325 0.8542 0.2881 0.151 Uiso 1 1 calc R
C45 C 0.5594(5) 0.1944(6) 0.5399(5) 0.049(3) Uani 1 1 d .
C46 C 0.5566(9) 0.1495(11) 0.4817(8) 0.123(6) Uani 1 1 d U
H46A H 0.6025 0.1438 0.4755 0.185 Uiso 1 1 calc R
H46B H 0.5288 0.1845 0.4481 0.185 Uiso 1 1 calc R
H46C H 0.5368 0.0901 0.4823 0.185 Uiso 1 1 calc R
C47 C 0.4890(7) 0.1979(10) 0.5461(8) 0.104(5) Uani 1 1 d U
H47A H 0.4876 0.2280 0.5845 0.157 Uiso 1 1 calc R
H47B H 0.4714 0.1371 0.5465 0.157 Uiso 1 1 calc R
H47C H 0.4611 0.2309 0.5115 0.157 Uiso 1 1 calc R
C48 C 0.5986(8) 0.1336(10) 0.5892(8) 0.116(5) Uani 1 1 d U
H48A H 0.6000 0.1595 0.6295 0.174 Uiso 1 1 calc R
H48B H 0.6449 0.1267 0.5841 0.174 Uiso 1 1 calc R
H48C H 0.5765 0.0752 0.5860 0.174 Uiso 1 1 calc R
N1 N 0.9885(4) 0.1858(6) 0.6106(4) 0.056(2) Uani 1 1 d .
H1A H 0.9627 0.1402 0.6204 0.067 Uiso 1 1 calc R
H1B H 0.9641 0.2128 0.5755 0.067 Uiso 1 1 calc R
C49 C 1.0513(6) 0.1489(7) 0.5994(5) 0.062(3) Uani 1 1 d .
H49A H 1.0701 0.1056 0.6324 0.074 Uiso 1 1 calc R
H49B H 1.0845 0.1979 0.6023 0.074 Uiso 1 1 calc R
C50 C 1.0439(6) 0.1032(8) 0.5387(6) 0.079(4) Uani 1 1 d .
H50A H 1.0241 0.1459 0.5057 0.095 Uiso 1 1 calc R
H50B H 1.0895 0.0868 0.5339 0.095 Uiso 1 1 calc R
C51 C 1.0019(6) 0.0235(8) 0.5311(6) 0.076(4) Uani 1 1 d .
H51A H 0.9557 0.0399 0.5339 0.091 Uiso 1 1 calc R
H51B H 1.0206 -0.0187 0.5648 0.091 Uiso 1 1 calc R
O13 O 0.9428(4) 0.0936(6) 0.7671(4) 0.072(2) Uani 1 1 d .
N2 N 0.9571(5) -0.0542(7) 0.7634(5) 0.069(3) Uani 1 1 d .
C52 C 0.9289(6) 0.0189(9) 0.7804(5) 0.065(3) Uani 1 1 d .
H52 H 0.8963 0.0119 0.8041 0.078 Uiso 1 1 calc R
C53 C 1.0071(7) -0.0510(10) 0.7289(6) 0.098(5) Uani 1 1 d .
H53A H 1.0207 -0.1118 0.7212 0.147 Uiso 1 1 calc R
H53B H 1.0466 -0.0179 0.7519 0.147 Uiso 1 1 calc R
H53C H 0.9885 -0.0210 0.6897 0.147 Uiso 1 1 calc R
C54 C 0.9360(9) -0.1409(10) 0.7800(8) 0.121(6) Uani 1 1 d .
H54A H 0.9611 -0.1874 0.7641 0.181 Uiso 1 1 calc R
H54B H 0.8874 -0.1485 0.7623 0.181 Uiso 1 1 calc R
H54C H 0.9452 -0.1456 0.8247 0.181 Uiso 1 1 calc R
O14 O 0.8937(5) 0.3764(6) 0.8162(4) 0.082(3) Uani 1 1 d .
N3 N 0.9513(5) 0.4949(7) 0.7894(5) 0.067(3) Uani 1 1 d .
C55 C 0.9002(7) 0.4448(9) 0.7853(6) 0.074(4) Uani 1 1 d .
H55 H 0.8612 0.4611 0.7546 0.089 Uiso 1 1 calc R
C56 C 1.0166(7) 0.4740(10) 0.8302(6) 0.098(5) Uani 1 1 d .
H56A H 1.0492 0.5209 0.8273 0.146 Uiso 1 1 calc R
H56B H 1.0328 0.4167 0.8185 0.146 Uiso 1 1 calc R
H56C H 1.0116 0.4704 0.8725 0.146 Uiso 1 1 calc R
C57 C 0.9497(7) 0.5718(8) 0.7497(6) 0.083(4) Uani 1 1 d .
H57A H 0.9937 0.6020 0.7603 0.124 Uiso 1 1 calc R
H57B H 0.9143 0.6131 0.7551 0.124 Uiso 1 1 calc R
H57C H 0.9401 0.5521 0.7068 0.124 Uiso 1 1 calc R
O15 O 0.8668(5) 0.0297(7) 0.6075(6) 0.122(4) Uani 1 1 d .
N4 N 0.7691(6) -0.0380(7) 0.6139(6) 0.085(3) Uani 1 1 d .
C58 C 0.8189(11) -0.0178(15) 0.5892(11) 0.146(7) Uani 1 1 d U
H58 H 0.8169 -0.0450 0.5506 0.175 Uiso 1 1 calc R
C59 C 0.7132(9) -0.0886(11) 0.5793(9) 0.144(8) Uani 1 1 d .
H59A H 0.6799 -0.0975 0.6038 0.217 Uiso 1 1 calc R
H59B H 0.7294 -0.1467 0.5687 0.217 Uiso 1 1 calc R
H59C H 0.6922 -0.0563 0.5417 0.217 Uiso 1 1 calc R
C60 C 0.7623(9) -0.0150(13) 0.6714(9) 0.145(7) Uani 1 1 d U
H60A H 0.7195 -0.0386 0.6775 0.218 Uiso 1 1 calc R
H60B H 0.7625 0.0502 0.6751 0.218 Uiso 1 1 calc R
H60C H 0.8000 -0.0400 0.7024 0.218 Uiso 1 1 calc R
O1W O 0.7044(7) 0.1594(10) 0.7521(6) 0.174(5) Uani 1 1 d U
H1WA H 0.7160 0.2019 0.7315 0.261 Uiso 1 1 d R
H1WB H 0.7409 0.1337 0.7721 0.261 Uiso 1 1 d R

loop_
_atom_site_aniso_label
_atom_site_aniso_U_11
_atom_site_aniso_U_22
_atom_site_aniso_U_33
_atom_site_aniso_U_23
_atom_site_aniso_U_13
_atom_site_aniso_U_12
Cd1 0.0558(5) 0.0571(6) 0.0542(5) 0.0156(4) 0.0200(4) 0.0047(4)
Cd2 0.0611(5) 0.0378(4) 0.0526(5) 0.0070(4) 0.0219(4) 0.0010(4)
S1 0.0423(14) 0.0360(14) 0.0575(17) -0.0055(13) 0.0059(13) 0.0017(11)
S2 0.0576(15) 0.0334(14) 0.0350(13) 0.0008(11) 0.0197(12) 0.0033(12)
S3 0.0367(13) 0.0332(13) 0.0444(14) 0.0044(11) 0.0134(11) 0.0056(11)
S4 0.0618(17) 0.0530(17) 0.0363(14) 0.0055(13) 0.0109(13) 0.0020(14)
O1 0.101(6) 0.030(4) 0.045(4) 0.005(3) 0.026(4) 0.003(4)
O2 0.049(5) 0.072(6) 0.065(5) 0.010(4) 0.012(4) 0.009(4)
O3 0.090(6) 0.067(6) 0.082(6) 0.035(5) 0.037(5) 0.014(5)
O4 0.048(4) 0.027(4) 0.051(4) 0.000(3) 0.022(3) -0.007(3)
O5 0.095(6) 0.031(4) 0.080(6) -0.005(4) 0.052(5) -0.010(4)
O6 0.081(5) 0.038(4) 0.091(6) 0.000(4) 0.047(5) -0.007(4)
O7 0.042(4) 0.025(3) 0.053(4) -0.001(3) 0.012(3) -0.005(3)
O8 0.067(5) 0.057(5) 0.057(5) -0.009(4) 0.027(4) -0.010(4)
O9 0.049(4) 0.053(5) 0.053(4) -0.014(4) 0.014(4) -0.008(4)
O10 0.044(4) 0.031(4) 0.043(4) 0.000(3) 0.019(3) 0.002(3)
O11 0.079(6) 0.103(7) 0.043(5) -0.017(5) 0.006(4) 0.018(5)
O12 0.074(5) 0.069(5) 0.059(5) -0.018(4) 0.023(4) 0.020(4)
C1 0.049(6) 0.032(6) 0.037(6) -0.003(5) -0.002(5) 0.006(5)
C2 0.046(6) 0.037(6) 0.044(6) 0.004(5) 0.003(5) -0.002(5)
C3 0.037(5) 0.044(6) 0.048(6) -0.002(5) 0.001(5) 0.010(5)
C4 0.038(5) 0.033(6) 0.055(6) 0.002(5) 0.007(5) 0.001(4)
C5 0.035(5) 0.037(6) 0.053(6) 0.000(5) -0.002(5) -0.003(4)
C6 0.045(6) 0.032(5) 0.041(6) -0.003(5) 0.000(5) -0.004(5)
C7 0.036(5) 0.038(6) 0.044(6) -0.006(5) 0.020(5) -0.003(5)
C8 0.043(6) 0.027(5) 0.048(6) 0.001(5) 0.019(5) 0.007(4)
C9 0.054(6) 0.028(6) 0.047(6) 0.002(5) 0.017(5) 0.006(5)
C10 0.049(6) 0.026(5) 0.048(6) -0.002(5) 0.010(5) 0.001(5)
C11 0.045(5) 0.031(6) 0.039(6) -0.002(5) 0.015(5) 0.000(5)
C12 0.045(6) 0.030(5) 0.041(6) 0.000(5) 0.019(5) 0.001(4)
C13 0.039(5) 0.029(5) 0.035(5) 0.002(4) 0.009(4) 0.005(4)
C14 0.036(5) 0.030(5) 0.036(5) 0.002(4) 0.014(4) 0.010(4)
C15 0.053(6) 0.031(6) 0.047(6) 0.002(5) 0.024(5) 0.000(5)
C16 0.057(6) 0.029(5) 0.031(5) 0.003(4) 0.007(5) -0.002(5)
C17 0.058(6) 0.029(5) 0.042(6) 0.005(5) 0.015(5) 0.013(5)
C18 0.044(5) 0.031(5) 0.030(5) -0.002(4) 0.010(4) -0.009(4)
C19 0.040(5) 0.045(6) 0.034(5) 0.000(5) 0.023(5) -0.002(5)
C20 0.046(6) 0.031(5) 0.038(5) 0.010(4) 0.031(5) 0.006(4)
C21 0.032(5) 0.039(6) 0.040(6) 0.010(5) 0.013(4) 0.003(4)
C22 0.052(6) 0.026(5) 0.054(6) 0.008(5) 0.029(5) 0.005(5)
C23 0.036(6) 0.049(7) 0.049(6) 0.016(5) 0.015(5) 0.010(5)
C24 0.049(6) 0.039(6) 0.038(6) 0.008(5) 0.021(5) 0.008(5)
C25 0.044(6) 0.039(6) 0.065(7) 0.000(5) 0.018(5) 0.000(5)
C26 0.064(8) 0.041(6) 0.055(7) 0.022(5) 0.031(6) 0.016(6)
C27 0.060(7) 0.038(6) 0.086(8) 0.004(6) 0.043(6) 0.000(5)
C28 0.047(6) 0.036(6) 0.041(6) 0.009(5) 0.011(5) 0.001(5)
C29 0.053(7) 0.041(6) 0.062(7) -0.010(6) 0.020(6) -0.009(5)
C30 0.036(5) 0.032(6) 0.057(7) -0.017(5) 0.014(5) 0.002(5)
C31 0.065(7) 0.037(6) 0.050(6) -0.002(5) 0.021(6) 0.015(5)
C32 0.047(6) 0.041(6) 0.037(6) -0.002(5) 0.009(5) -0.001(5)
C33 0.045(6) 0.036(6) 0.076(8) 0.003(6) 0.017(6) 0.012(5)
C34 0.082(9) 0.035(7) 0.155(14) 0.003(8) 0.042(9) 0.004(6)
C35 0.071(8) 0.034(6) 0.122(11) -0.018(7) 0.033(8) -0.019(6)
C36 0.118(11) 0.049(8) 0.088(10) 0.018(7) 0.005(9) -0.009(7)
C37 0.077(8) 0.025(6) 0.076(8) 0.008(6) -0.001(7) -0.009(5)
C38 0.123(8) 0.113(8) 0.148(9) -0.015(7) 0.017(7) 0.007(7)
C39 0.099(10) 0.031(7) 0.128(12) 0.011(7) -0.007(9) -0.034(7)
C40 0.164(9) 0.113(9) 0.129(9) 0.012(7) 0.013(7) -0.042(7)
C41 0.068(7) 0.035(6) 0.069(8) 0.008(6) 0.034(6) 0.006(5)
C42 0.158(13) 0.026(6) 0.114(11) -0.021(7) 0.096(10) -0.020(7)
C43 0.118(11) 0.033(7) 0.093(10) 0.005(7) 0.044(9) -0.005(7)
C44 0.116(11) 0.036(7) 0.126(13) 0.034(8) -0.018(10) 0.002(7)
C45 0.056(7) 0.035(6) 0.061(7) 0.009(5) 0.023(6) -0.003(5)
C46 0.151(9) 0.103(8) 0.123(8) 0.001(7) 0.046(7) -0.013(7)
C47 0.089(7) 0.088(7) 0.138(8) 0.017(6) 0.033(6) -0.007(6)
C48 0.117(8) 0.095(8) 0.129(8) 0.019(7) 0.013(6) -0.008(6)
N1 0.060(6) 0.045(5) 0.067(6) 0.011(5) 0.022(5) 0.008(4)
C49 0.068(8) 0.050(7) 0.076(8) -0.010(6) 0.032(7) -0.001(6)
C50 0.077(9) 0.057(8) 0.110(11) -0.022(8) 0.038(8) -0.005(7)
C51 0.078(8) 0.059(8) 0.106(11) -0.012(7) 0.052(8) 0.001(7)
O13 0.084(6) 0.055(5) 0.078(6) 0.009(5) 0.022(5) -0.002(5)
N2 0.080(7) 0.056(7) 0.069(7) -0.012(6) 0.012(6) -0.001(6)
C52 0.076(8) 0.063(9) 0.057(8) -0.008(7) 0.016(6) -0.017(7)
C53 0.109(11) 0.111(13) 0.080(10) -0.015(9) 0.035(9) 0.005(9)
C54 0.168(16) 0.066(11) 0.144(15) -0.022(10) 0.067(13) -0.024(10)
O14 0.118(7) 0.049(5) 0.091(6) 0.015(5) 0.049(6) 0.001(5)
N3 0.068(7) 0.062(7) 0.071(7) -0.014(6) 0.015(6) -0.007(6)
C55 0.098(11) 0.071(10) 0.059(8) -0.017(7) 0.027(8) 0.000(8)
C56 0.082(10) 0.104(12) 0.094(11) -0.007(9) -0.003(9) 0.023(9)
C57 0.116(11) 0.058(8) 0.076(9) 0.006(7) 0.027(8) 0.007(8)
O15 0.103(8) 0.071(7) 0.197(12) -0.012(7) 0.042(8) 0.008(6)
N4 0.096(9) 0.057(7) 0.112(10) -0.008(7) 0.047(8) 0.006(6)
C58 0.150(10) 0.135(10) 0.154(10) 0.009(7) 0.040(7) 0.020(7)
C59 0.150(16) 0.092(13) 0.164(18) -0.049(13) -0.017(14) 0.049(12)
C60 0.143(9) 0.157(10) 0.139(9) -0.003(7) 0.041(7) 0.000(7)
O1W 0.162(8) 0.205(9) 0.163(8) 0.008(7) 0.054(6) -0.009(6)

loop_
_atom_type_symbol
_atom_type_description
_atom_type_scat_dispersion_real
_atom_type_scat_dispersion_imag
_atom_type_scat_source
C C 0.0033 0.0016 'International Tables Vol C Tables 4.2.6.8 and 6.1.1.4'
H H 0.0000 0.0000 'International Tables Vol C Tables 4.2.6.8 and 6.1.1.4'
N N 0.0061 0.0033 'International Tables Vol C Tables 4.2.6.8 and 6.1.1.4'
O O 0.0106 0.0060 'International Tables Vol C Tables 4.2.6.8 and 6.1.1.4'
S S 0.1246 0.1234 'International Tables Vol C Tables 4.2.6.8 and 6.1.1.4'
Cd Cd -0.8075 1.2024 'International Tables Vol C Tables 4.2.6.8 and 6.1.1.4'

loop_
_geom_angle_atom_site_label_1
_geom_angle_atom_site_label_2
_geom_angle_atom_site_label_3
_geom_angle
_geom_angle_site_symmetry_1
_geom_angle_site_symmetry_3
O12 Cd1 O14 88.4(3) 2_646 .
O12 Cd1 O3 135.8(3) 2_646 .
O14 Cd1 O3 102.9(3) . .
O12 Cd1 O13 96.7(3) 2_646 .
O14 Cd1 O13 161.6(3) . .
O3 Cd1 O13 85.8(3) . .
O12 Cd1 O9 100.7(3) 2_646 4_666
O14 Cd1 O9 86.1(3) . 4_666
O3 Cd1 O9 122.4(3) . 4_666
O13 Cd1 O9 75.6(3) . 4_666
O12 Cd1 O2 168.4(3) 2_646 .
O14 Cd1 O2 81.9(3) . .
O3 Cd1 O2 53.5(3) . .
O13 Cd1 O2 90.7(3) . .
O9 Cd1 O2 72.4(2) 4_666 .
O12 Cd1 O11 51.9(3) 2_646 2_646
O14 Cd1 O11 113.4(3) . 2_646
O3 Cd1 O11 84.9(3) . 2_646
O13 Cd1 O11 83.2(3) . 2_646
O9 Cd1 O11 143.2(2) 4_666 2_646
O2 Cd1 O11 138.3(3) . 2_646
O12 Cd1 C26 162.4(3) 2_646 .
O14 Cd1 C26 94.3(3) . .
O3 Cd1 C26 26.9(3) . .
O13 Cd1 C26 86.2(3) . .
O9 Cd1 C26 96.8(3) 4_666 .
O2 Cd1 C26 26.7(3) . .
O11 Cd1 C26 111.6(3) 2_646 .
O12 Cd1 C32 26.4(3) 2_646 2_646
O14 Cd1 C32 102.2(3) . 2_646
O3 Cd1 C32 110.0(3) . 2_646
O13 Cd1 C32 89.7(3) . 2_646
O9 Cd1 C32 123.5(3) 4_666 2_646
O2 Cd1 C32 163.4(3) . 2_646
O11 Cd1 C32 25.5(2) 2_646 2_646
C26 Cd1 C32 136.9(3) . 2_646
O6 Cd2 N1 131.8(3) 3_766 .
O6 Cd2 O2 99.0(3) 3_766 .
N1 Cd2 O2 92.1(3) . .
O6 Cd2 O9 100.3(3) 3_766 4_666
N1 Cd2 O9 127.9(3) . 4_666
O2 Cd2 O9 76.4(2) . 4_666
O6 Cd2 O8 115.4(3) 3_766 4_666
N1 Cd2 O8 95.9(3) . 4_666
O2 Cd2 O8 123.4(3) . 4_666
O9 Cd2 O8 55.1(2) 4_666 4_666
O6 Cd2 O5 53.8(2) 3_766 3_766
N1 Cd2 O5 86.9(3) . 3_766
O2 Cd2 O5 136.7(3) . 3_766
O9 Cd2 O5 135.1(2) 4_666 3_766
O8 Cd2 O5 99.8(3) 4_666 3_766
O6 Cd2 C30 111.9(3) 3_766 4_666
N1 Cd2 C30 112.2(3) . 4_666
O2 Cd2 C30 99.6(3) . 4_666
O9 Cd2 C30 28.0(3) 4_666 4_666
O8 Cd2 C30 27.2(2) 4_666 4_666
O5 Cd2 C30 120.8(3) 3_766 4_666
O6 Cd2 C28 27.5(3) 3_766 3_766
N1 Cd2 C28 109.6(3) . 3_766
O2 Cd2 C28 120.2(3) . 3_766
O9 Cd2 C28 120.2(3) 4_666 3_766
O8 Cd2 C28 109.4(3) 4_666 3_766
O5 Cd2 C28 26.3(2) 3_766 3_766
C30 Cd2 C28 119.8(3) 4_666 3_766
C8 S1 C6 99.7(4) . .
C12 S2 C14 101.8(4) . .
C20 S3 C18 105.5(4) . .
C2 S4 C24 103.6(4) . .
C1 O1 C25 124.8(8) . .
C26 O2 Cd2 140.5(7) . .
C26 O2 Cd1 88.3(6) . .
Cd2 O2 Cd1 102.2(3) . .
C26 O3 Cd1 95.8(7) . .
C7 O4 C27 109.1(7) . .
C28 O5 Cd2 82.6(6) . 3_766
C28 O6 Cd2 100.4(6) . 3_766
C13 O7 C29 120.7(7) . .
C30 O8 Cd2 90.0(6) . 4_565
C30 O9 Cd2 92.2(6) . 4_565
C30 O9 Cd1 128.6(6) . 4_565
Cd2 O9 Cd1 105.9(3) 4_565 4_565
C19 O10 C31 117.7(7) . .
C32 O11 Cd1 82.7(6) . 2_656
C32 O12 Cd1 102.3(6) . 2_656
O1 C1 C2 128.6(9) . .
O1 C1 C6 112.4(8) . .
C2 C1 C6 119.0(9) . .
C1 C2 C3 117.9(9) . .
C1 C2 S4 126.6(8) . .
C3 C2 S4 115.5(8) . .
C4 C3 C2 124.9(9) . .
C3 C4 C5 115.8(9) . .
C3 C4 C33 123.1(9) . .
C5 C4 C33 120.9(9) . .
C6 C5 C4 121.8(9) . .
C5 C6 C1 120.5(9) . .
C5 C6 S1 119.0(8) . .
C1 C6 S1 120.5(7) . .
C12 C7 C8 120.5(8) . .
C12 C7 O4 118.7(8) . .
C8 C7 O4 120.8(8) . .
C7 C8 C9 118.3(9) . .
C7 C8 S1 120.3(7) . .
C9 C8 S1 121.4(8) . .
C8 C9 C10 122.6(9) . .
C9 C10 C11 117.6(8) . .
C9 C10 C37 121.0(9) . .
C11 C10 C37 121.3(9) . .
C12 C11 C10 120.9(9) . .
C7 C12 C11 120.0(9) . .
C7 C12 S2 122.2(7) . .
C11 C12 S2 117.8(7) . .
O7 C13 C14 115.9(7) . .
O7 C13 C18 125.5(8) . .
C14 C13 C18 118.1(8) . .
C15 C14 C13 121.0(8) . .
C15 C14 S2 116.7(6) . .
C13 C14 S2 122.0(7) . .
C16 C15 C14 121.8(8) . .
C15 C16 C17 117.2(8) . .
C15 C16 C41 120.7(8) . .
C17 C16 C41 122.1(8) . .
C16 C17 C18 122.6(9) . .
C17 C18 C13 119.2(8) . .
C17 C18 S3 116.0(7) . .
C13 C18 S3 124.5(7) . .
O10 C19 C24 119.0(8) . .
O10 C19 C20 122.9(8) . .
C24 C19 C20 117.9(9) . .
C21 C20 C19 119.6(8) . .
C21 C20 S3 116.9(7) . .
C19 C20 S3 123.4(7) . .
C22 C21 C20 121.8(9) . .
C23 C22 C21 117.6(9) . .
C23 C22 C45 121.1(9) . .
C21 C22 C45 121.1(9) . .
C24 C23 C22 122.4(9) . .
C23 C24 C19 120.3(9) . .
C23 C24 S4 117.0(7) . .
C19 C24 S4 122.7(7) . .
O1 C25 C26 114.0(8) . .
O2 C26 O3 121.8(11) . .
O2 C26 C25 121.0(9) . .
O3 C26 C25 117.2(11) . .
O2 C26 Cd1 65.0(6) . .
O3 C26 Cd1 57.3(6) . .
C25 C26 Cd1 171.3(7) . .
O4 C27 C28 113.1(8) . .
O5 C28 O6 123.2(9) . .
O5 C28 C27 124.2(9) . .
O6 C28 C27 112.5(9) . .
O5 C28 Cd2 71.1(5) . 3_766
O6 C28 Cd2 52.0(5) . 3_766
C27 C28 Cd2 164.5(7) . 3_766
O7 C29 C30 116.9(8) . .
O8 C30 O9 122.3(9) . .
O8 C30 C29 122.6(9) . .
O9 C30 C29 115.1(9) . .
O8 C30 Cd2 62.8(5) . 4_565
O9 C30 Cd2 59.8(5) . 4_565
C29 C30 Cd2 173.5(7) . 4_565
O10 C31 C32 117.0(8) . .
O11 C32 O12 123.1(10) . .
O11 C32 C31 123.3(9) . .
O12 C32 C31 113.5(9) . .
O11 C32 Cd1 71.8(6) . 2_656
O12 C32 Cd1 51.3(5) . 2_656
C31 C32 Cd1 164.8(7) . 2_656
C35 C33 C36 111.0(10) . .
C35 C33 C4 110.9(8) . .
C36 C33 C4 106.8(9) . .
C35 C33 C34 106.3(10) . .
C36 C33 C34 109.6(10) . .
C4 C33 C34 112.2(9) . .
C40 C37 C39 112.8(12) . .
C40 C37 C10 112.5(11) . .
C39 C37 C10 112.9(9) . .
C40 C37 C38 107.1(12) . .
C39 C37 C38 102.9(11) . .
C10 C37 C38 108.0(10) . .
C44 C41 C43 110.8(10) . .
C44 C41 C42 109.6(11) . .
C43 C41 C42 106.2(10) . .
C44 C41 C16 108.6(9) . .
C43 C41 C16 110.9(8) . .
C42 C41 C16 110.7(8) . .
C46 C45 C47 105.8(12) . .
C46 C45 C48 106.2(11) . .
C47 C45 C48 108.0(11) . .
C46 C45 C22 111.1(10) . .
C47 C45 C22 110.7(9) . .
C48 C45 C22 114.6(10) . .
C49 N1 Cd2 111.2(6) . .
N1 C49 C50 115.2(10) . .
C51 C50 C49 114.2(11) . .
C50 C51 C51 112.4(13) . 3_756
C52 O13 Cd1 128.4(8) . .
C52 N2 C53 122.8(11) . .
C52 N2 C54 119.3(12) . .
C53 N2 C54 117.8(12) . .
O13 C52 N2 123.1(12) . .
C55 O14 Cd1 130.2(8) . .
C55 N3 C57 121.9(12) . .
C55 N3 C56 121.8(12) . .
C57 N3 C56 116.1(11) . .
O14 C55 N3 129.3(14) . .
C58 N4 C60 127.3(17) . .
C58 N4 C59 119.3(17) . .
C60 N4 C59 113.4(14) . .
O15 C58 N4 130(2) . .

loop_
_geom_bond_atom_site_label_1
_geom_bond_atom_site_label_2
_geom_bond_distance
_geom_bond_site_symmetry_2
Cd1 O12 2.200(7) 2_646
Cd1 O14 2.280(8) .
Cd1 O3 2.324(9) .
Cd1 O13 2.331(8) .
Cd1 O9 2.357(7) 4_666
Cd1 O2 2.490(7) .
Cd1 O11 2.638(8) 2_646
Cd1 C26 2.747(11) .
Cd1 C32 2.754(10) 2_646
Cd2 O6 2.157(7) 3_766
Cd2 N1 2.218(9) .
Cd2 O2 2.311(7) .
Cd2 O9 2.325(7) 4_666
Cd2 O8 2.389(7) 4_666
Cd2 O5 2.567(7) 3_766
Cd2 C30 2.686(10) 4_666
Cd2 C28 2.691(10) 3_766
S1 C8 1.771(10) .
S1 C6 1.778(10) .
S2 C12 1.772(9) .
S2 C14 1.779(8) .
S3 C20 1.772(9) .
S3 C18 1.781(9) .
S4 C2 1.768(10) .
S4 C24 1.773(10) .
O1 C1 1.381(11) .
O1 C25 1.419(11) .
O2 C26 1.236(12) .
O3 C26 1.249(11) .
O4 C7 1.395(10) .
O4 C27 1.425(10) .
O5 C28 1.200(11) .
O5 Cd2 2.567(7) 3_766
O6 C28 1.264(11) .
O6 Cd2 2.157(7) 3_766
O7 C13 1.373(10) .
O7 C29 1.403(10) .
O8 C30 1.229(11) .
O8 Cd2 2.389(7) 4_565
O9 C30 1.260(11) .
O9 Cd2 2.325(7) 4_565
O9 Cd1 2.357(7) 4_565
O10 C19 1.357(10) .
O10 C31 1.429(10) .
O11 C32 1.197(11) .
O11 Cd1 2.638(7) 2_656
O12 C32 1.254(11) .
O12 Cd1 2.200(7) 2_656
C1 C2 1.390(13) .
C1 C6 1.399(13) .
C2 C3 1.400(13) .
C3 C4 1.369(13) .
C4 C5 1.392(13) .
C4 C33 1.527(13) .
C5 C6 1.390(12) .
C7 C12 1.382(12) .
C7 C8 1.386(13) .
C8 C9 1.386(12) .
C9 C10 1.387(13) .
C10 C11 1.389(12) .
C10 C37 1.529(13) .
C11 C12 1.387(12) .
C13 C14 1.396(11) .
C13 C18 1.403(12) .
C14 C15 1.386(12) .
C15 C16 1.382(12) .
C16 C17 1.383(12) .
C16 C41 1.551(13) .
C17 C18 1.401(12) .
C19 C24 1.404(12) .
C19 C20 1.426(12) .
C20 C21 1.394(12) .
C21 C22 1.394(12) .
C22 C23 1.387(13) .
C22 C45 1.519(13) .
C23 C24 1.383(13) .
C25 C26 1.495(15) .
C27 C28 1.498(13) .
C28 Cd2 2.691(9) 3_766
C29 C30 1.481(13) .
C30 Cd2 2.686(10) 4_565
C31 C32 1.494(13) .
C32 Cd1 2.754(10) 2_656
C33 C35 1.515(14) .
C33 C36 1.516(16) .
C33 C34 1.527(15) .
C37 C40 1.430(18) .
C37 C39 1.503(15) .
C37 C38 1.572(18) .
C41 C44 1.483(16) .
C41 C43 1.518(15) .
C41 C42 1.525(15) .
C45 C46 1.460(18) .
C45 C47 1.473(16) .
C45 C48 1.507(17) .
N1 C49 1.467(12) .
C49 C50 1.501(15) .
C50 C51 1.456(15) .
C51 C51 1.55(2) 3_756
O13 C52 1.212(13) .
N2 C52 1.335(14) .
N2 C53 1.420(15) .
N2 C54 1.445(16) .
O14 C55 1.263(14) .
N3 C55 1.268(15) .
N3 C57 1.454(15) .
N3 C56 1.457(14) .
O15 C58 1.20(2) .
N4 C58 1.30(2) .
N4 C60 1.374(19) .
N4 C59 1.432(18) .

loop_
_geom_hbond_atom_site_label_D
_geom_hbond_atom_site_label_H
_geom_hbond_atom_site_label_A
_geom_hbond_distance_DH
_geom_hbond_distance_HA
_geom_hbond_distance_DA
_geom_hbond_angle_DHA
_geom_hbond_site_symmetry_A
O1W H1WA O3 0.85 2.22 2.789(15) 124.5 .
O1W H1WB O11 0.86 2.12 2.916(16) 152.6 2_646
